data_2006407
loop_
_publ_author_name
'Ng, Seik Weng'

_publ_section_title
;
 Tetramethylammonium Hydrogen Bis[bis(dimethyldithiocarbamyl)acetate]
;
_journal_issue 8
_journal_name_full 'Acta Crystallographica Section C'
_journal_page_first 1111
_journal_page_last 1113
_journal_paper_doi 10.1107/S0108270197004204
_journal_volume 53
_journal_year 1997
_chemical_formula_iupac 'C4 H12 N + , C16 H27 N4 O4 S8 -'
_chemical_formula_moiety '[N(CH~3~)~4~][(C~8~H~13~N~2~O~2~S~4~)~2~H]'
_chemical_formula_sum 'C20 H39 N5 O4 S8'
_chemical_formula_weight 670.04
_chemical_name_systematic
;
 Tetramethylammonium hydrogen bis[bis(N,N-dimethylthiocarbamoylthio)acetate]
;
_space_group_IT_number 15
_symmetry_cell_setting monoclinic
_symmetry_space_group_name_Hall '-C 2yc'
_symmetry_space_group_name_H-M 'C 1 2/c 1'
_audit_creation_method SHELXL
_cell_angle_alpha 90.00
_cell_angle_beta 115.063(6)
_cell_angle_gamma 90.00
_cell_formula_units_Z 4
_cell_length_a 29.268(3)
_cell_length_b 8.9925(6)
_cell_length_c 13.569(2)
_cell_measurement_reflns_used 25
_cell_measurement_temperature 298(2)
_cell_measurement_theta_max 13.0
_cell_measurement_theta_min 12.0
_cell_volume 3235.0(6)
_computing_cell_refinement 'CAD4 VAX/PC Software'
_computing_data_collection 'CAD4 VAX/PC Software (Enraf-Nonius, 1988)'
_computing_data_reduction 'NRCVAX (Gabe, Le Page, Charland, Lee & White, 1989)'
_computing_molecular_graphics 'ORTEPII (Johnson, 1976)'
_computing_publication_material SHELXL93
_computing_structure_refinement 'SHELXL93 (Sheldrick, 1993)'
_computing_structure_solution 'SIR92 (Altomare et al., 1994)'
_diffrn_ambient_temperature 298(2)
_diffrn_measurement_device 'Enraf-Nonius CAD-4'
_diffrn_measurement_method '\w scans'
_diffrn_radiation_monochromator graphite
_diffrn_radiation_source 'fine-focus sealed tube'
_diffrn_radiation_type MoK\a
_diffrn_radiation_wavelength 0.71073
_diffrn_reflns_av_R_equivalents 0.0128
_diffrn_reflns_av_sigmaI/netI 0.0260
_diffrn_reflns_limit_h_max 34
_diffrn_reflns_limit_h_min -31
_diffrn_reflns_limit_k_max 10
_diffrn_reflns_limit_k_min 0
_diffrn_reflns_limit_l_max 9
_diffrn_reflns_limit_l_min -16
_diffrn_reflns_number 3578
_diffrn_reflns_theta_max 24.97
_diffrn_reflns_theta_min 1.54
_diffrn_standards_decay_% none
_diffrn_standards_interval_time 60
_diffrn_standards_number 3
_exptl_absorpt_coefficient_mu 0.586
_exptl_absorpt_correction_T_max 0.916
_exptl_absorpt_correction_T_min 0.706
_exptl_absorpt_correction_type '\y scans (North, Phillips & Mathews, 1968)'
_exptl_crystal_colour Colorless
_exptl_crystal_density_diffrn 1.376
_exptl_crystal_density_meas ?
_exptl_crystal_description Block
_exptl_crystal_F_000 1416
_exptl_crystal_size_max 0.50
_exptl_crystal_size_mid 0.50
_exptl_crystal_size_min 0.15
_refine_diff_density_max 0.347
_refine_diff_density_min -0.223
_refine_ls_extinction_method none
_refine_ls_goodness_of_fit_all 1.037
_refine_ls_goodness_of_fit_obs 1.095
_refine_ls_hydrogen_treatment
;
 All H atoms were located and refined;  an EADP instruction was used for each
 set of methyl H atoms (Sheldrick, 1993)
;
_refine_ls_matrix_type full
_refine_ls_number_parameters 233
_refine_ls_number_reflns 2842
_refine_ls_number_restraints 0
_refine_ls_restrained_S_all 1.037
_refine_ls_restrained_S_obs 1.095
_refine_ls_R_factor_all 0.0499
_refine_ls_R_factor_obs .0391
_refine_ls_shift/esd_max 0.001
_refine_ls_shift/esd_mean 0.000
_refine_ls_structure_factor_coef Fsqd
_refine_ls_weighting_details 'w = 1/[\s^2^(Fo^2^)+(0.0647P)^2^+0.9189P] where P=(Fo^2^+2Fc^2^)/3'
_refine_ls_weighting_scheme calc
_refine_ls_wR_factor_all 0.1043
_refine_ls_wR_factor_obs .0985
_reflns_number_observed 2314
_reflns_number_total 2842
_reflns_observed_criterion >2sigma(I)
_cod_data_source_file kh1134.cif
_cod_data_source_block kh1134
_cod_depositor_comments
;
The following automatic conversions were performed:
'_symmetry_cell_setting' value 'Monoclinic' changed to 'monoclinic'
according to '/home/saulius/struct/CIF-dictionaries/cif_core.dic'
dictionary named 'cif_core.dic' version 2.4.1 from 2010-06-29.

Automatic conversion script
Id: cif_fix_enum 1527 2010-12-29 10:47:43Z saulius 

The following automatic conversions were performed:

'_symmetry_cell_setting' value 'Monoclinic' changed to 'monoclinic'
according to /home/saulius/struct/CIF-dictionaries/cif_core.dic
dictionary named 'cif_core.dic' version 2.4.1 from 2010-06-29.

Automatic conversion script
Id: cif_fix_values 1715 2011-07-08 13:25:40Z adriana 

The following automatic conversions were performed:

'_exptl_crystal_density_meas' value 'Not measured' was changed to '?'
- the value is perceived as not measured.

Automatic conversion script
Id: cif_fix_values 3008 2015-01-20 13:52:24Z robertas 

The following automatic conversions were performed:

'_refine_ls_weighting_scheme' value 'calc w =
1/[\s^2^(Fo^2^)+(0.0647P)^2^+0.9189P] where P=(Fo^2^+2Fc^2^)/3' was
changed to 'calc'. New tag '_refine_ls_weighting_details' was
created. The value of the new tag was set to 'w =
1/[\s^2^(Fo^2^)+(0.0647P)^2^+0.9189P] where P=(Fo^2^+2Fc^2^)/3'.

Automatic conversion script
Id: cif_fix_values 3143 2015-03-26 13:38:13Z robertas 
;
_cod_original_cell_volume 3234.9(6)
_cod_original_sg_symbol_H-M 'C 2'
_cod_database_code 2006407

loop_
_symmetry_equiv_pos_as_xyz
'x, y, z'
'-x, y, -z+1/2'
'x+1/2, y+1/2, z'
'-x+1/2, y+1/2, -z+1/2'
'-x, -y, -z'
'x, -y, z-1/2'
'-x+1/2, -y+1/2, -z'
'x+1/2, -y+1/2, z-1/2'

loop_
_atom_site_aniso_label
_atom_site_aniso_U_11
_atom_site_aniso_U_22
_atom_site_aniso_U_33
_atom_site_aniso_U_12
_atom_site_aniso_U_13
_atom_site_aniso_U_23
S1 .0411(3) .0445(4) .0355(3) .0093(3) .0098(3) -.0031(3)
S2 .0824(6) .0689(5) .0446(4) .0403(4) .0245(4) .0151(4)
S3 .0400(3) .0464(4) .0399(3) -.0081(3) .0195(3) -.0032(3)
S4 .0545(4) .0532(4) .0424(4) .0023(3) .0203(3) .0062(3)
O1 .0470(10) .0470(10) .0710(10) .0000(10) .0360(10) -.0070(10)
O2 .0600(10) .0560(10) .098(2) -.0140(10) .0480(10) .0010(10)
N1 .0410(10) .0500(10) .0500(10) -.0070(10) .0110(10) -.0070(10)
N2 .0570(10) .0440(10) .0370(10) .0010(10) .0210(10) -.0050(10)
N3 .054(2) .054(2) .045(2) .000 .019(2) .000
C1 .0420(10) .046(2) .0440(10) -.0090(10) .0220(10) -.0080(10)
C2 .0380(10) .0350(10) .0380(10) -.0020(10) .0180(10) -.0040(10)
C3 .0310(10) .0370(10) .0430(10) .0060(10) .0130(10) -.0020(10)
C4 .058(2) .071(2) .057(2) -.010(2) .007(2) -.016(2)
C5 .056(2) .065(2) .074(2) -.027(2) .020(2) -.003(2)
C6 .0440(10) .0340(10) .0350(10) .0010(10) .0180(10) -.0020(10)
C7 .069(2) .078(2) .0330(10) -.002(2) .0150(10) .001(2)
C8 .121(3) .072(2) .072(2) .025(2) .058(2) -.012(2)
C9 .121(4) .095(3) .058(2) -.010(3) .047(2) -.012(2)
C10 .103(4) .125(5) .109(4) -.055(3) .035(3) -.033(4)

loop_
_atom_site_label
_atom_site_fract_x
_atom_site_fract_y
_atom_site_fract_z
_atom_site_U_iso_or_equiv
_atom_site_thermal_displace_type
_atom_site_calc_flag
_atom_site_refinement_flags
_atom_site_occupancy
_atom_site_disorder_group
_atom_site_type_symbol
S1 .41978(2) .20502(7) .67335(5) .0426(2) Uani d . 1 . S
S2 .33846(3) .43656(9) .56577(6) .0662(3) Uani d . 1 . S
S3 .35494(2) .01125(7) .50556(5) .0412(2) Uani d . 1 . S
S4 .34583(3) .09739(8) .28391(5) .0501(2) Uani d . 1 . S
O1 .46225(6) .0125(2) .5191(2) .0515(5) Uani d . 1 . O
O2 .46325(8) .2561(2) .4896(2) .0666(6) Uani d . 1 . O
N1 .29239(8) -.1122(2) .3261(2) .0498(5) Uani d . 1 . N
N2 .38140(8) .3716(2) .7755(2) .0454(5) Uani d . 1 . N
N3 .5000 .6731(4) .7500 .0516(8) Uani d S 1 . N
C1 .44494(9) .1445(3) .5092(2) .0426(6) Uani d . 1 . C
C2 .39781(9) .1658(3) .5298(2) .0363(5) Uani d . 1 . C
C3 .32778(8) -.0060(3) .3621(2) .0381(5) Uani d . 1 . C
C4 .26780(10) -.1466(4) .2090(3) .0682(9) Uani d . 1 . C
C5 .27650(10) -.1949(4) .3982(3) .0675(9) Uani d . 1 . C
C6 .37730(10) .3452(3) .6757(2) .0374(5) Uani d . 1 . C
C7 .41380(10) .2851(4) .8713(2) .0623(8) Uani d . 1 . C
C8 .3538(2) .4923(5) .7966(4) .0820(10) Uani d . 1 . C
C9 .4961(2) .5718(5) .6576(3) .0880(10) Uani d . 1 . C
C10 .5455(2) .7673(7) .7833(5) .115(2) Uani d . 1 . C
H1 .5000 .0000 .5000 .15(3) Uiso d S 1 . H
H2 .3810(10) .249(3) .495(2) .039(7) Uiso d . 1 . H
H4A .250(2) -.225(5) .200(4) .130(10) Uiso d . 1 . H
H4B .291(2) -.156(3) .180(4) .130(10) Uiso d . 1 . H
H4C .254(2) -.060(6) .177(4) .130(10) Uiso d . 1 . H
H5A .250(2) -.249(5) .358(3) .102(8) Uiso d . 1 . H
H5B .269(2) -.129(5) .436(3) .102(8) Uiso d . 1 . H
H5C .307(2) -.246(4) .458(3) .102(8) Uiso d . 1 . H
H7A .403(2) .307(4) .928(3) .098(7) Uiso d . 1 . H
H7B .447(2) .309(4) .892(3) .098(7) Uiso d . 1 . H
H7C .416(2) .176(5) .854(3) .098(7) Uiso d . 1 . H
H8A .356(2) .480(6) .862(5) .160(10) Uiso d . 1 . H
H8B .320(2) .491(6) .739(5) .160(10) Uiso d . 1 . H
H8C .355(2) .574(6) .764(5) .160(10) Uiso d . 1 . H
H9A .468(2) .503(6) .629(5) .160(10) Uiso d . 1 . H
H9B .528(2) .514(6) .683(5) .160(10) Uiso d . 1 . H
H9C .496(2) .642(6) .594(5) .160(10) Uiso d . 1 . H
H10A .569(2) .701(6) .808(5) .150(10) Uiso d . 1 . H
H10B .538(2) .832(6) .841(5) .150(10) Uiso d . 1 . H
H10C .542(2) .830(6) .713(4) .150(10) Uiso d . 1 . H

loop_
_atom_type_symbol
_atom_type_description
_atom_type_scat_dispersion_real
_atom_type_scat_dispersion_imag
_atom_type_scat_source
C C 0.0033 0.0016 'International Tables Vol C Tables 4.2.6.8 and 6.1.1.4'
H H 0.0000 0.0000 'International Tables Vol C Tables 4.2.6.8 and 6.1.1.4'
N N 0.0061 0.0033 'International Tables Vol C Tables 4.2.6.8 and 6.1.1.4'
O O 0.0106 0.0060 'International Tables Vol C Tables 4.2.6.8 and 6.1.1.4'
S S 0.1246 0.1234 'International Tables Vol C Tables 4.2.6.8 and 6.1.1.4'

loop_
_geom_angle_atom_site_label_1
_geom_angle_atom_site_label_2
_geom_angle_atom_site_label_3
_geom_angle_site_symmetry_1
_geom_angle_site_symmetry_3
_geom_angle
_geom_angle_publ_flag
C2 S1 C6 . . 103.00(10) yes
C2 S3 C3 . . 102.80(10) yes
C3 N1 C4 . . 119.5(3) yes
C3 N1 C5 . . 122.5(2) yes
C4 N1 C5 . . 118.0(3) yes
C6 N2 C7 . . 123.6(2) yes
C6 N2 C8 . . 121.2(2) yes
C7 N2 C8 . . 115.2(3) yes
C9 N3 C9 . 2_656 106.0(4) yes
C9 N3 C10 . . 109.8(3) yes
C9 N3 C10 . 2_656 110.5(3) yes
C9 N3 C10 2_656 . 110.5(3) yes
C9 N3 C10 2_656 2_656 109.8(3) yes
C10 N3 C10 . 2_656 110.1(6) yes
O1 C1 O2 . . 126.7(2) yes
O1 C1 C2 . . 116.5(2) yes
O2 C1 C2 . . 116.8(2) yes
C1 C2 S1 . . 106.5(2) yes
C1 C2 S3 . . 118.7(2) yes
S1 C2 S3 . . 104.40(10) yes
N1 C3 S4 . . 125.0(2) yes
N1 C3 S3 . . 112.4(2) yes
S3 C3 S4 . . 122.60(10) yes
N2 C6 S1 . . 112.5(2) yes
N2 C6 S2 . . 124.0(2) yes
S1 C6 S2 . . 123.50(10) yes

loop_
_geom_bond_atom_site_label_1
_geom_bond_atom_site_label_2
_geom_bond_site_symmetry_2
_geom_bond_distance
_geom_bond_publ_flag
S1 C2 . 1.809(2) yes
S1 C6 . 1.780(2) yes
S2 C6 . 1.660(2) yes
S3 C2 . 1.807(2) yes
S3 C3 . 1.770(3) yes
S4 C3 . 1.657(3) yes
O1 C1 . 1.276(3) yes
O2 C1 . 1.218(3) yes
N1 C3 . 1.339(3) yes
N1 C4 . 1.473(4) yes
N1 C5 . 1.455(4) yes
N2 C6 . 1.328(3) yes
N2 C7 . 1.466(4) yes
N2 C8 . 1.453(4) yes
N3 C9 . 1.515(4) yes
N3 C9 2_656 1.515(4) yes
N3 C10 . 1.479(5) yes
N3 C10 2_656 1.479(5) yes
C1 C2 . 1.531(3) yes
